data_4089592
loop_
_publ_author_name
'Choy, Sandra W. S.'
'Page, Michael J.'
'Bhadbhade, Mohan'
'Messerle, Barbara A.'

_publ_section_title
;
 Cooperative Catalysis: Large Rate Enhancements with Bimetallic Rhodium
 Complexes
;
_journal_issue 17
_journal_name_full Organometallics
_journal_page_first 4726
_journal_paper_doi 10.1021/om400613b
_journal_volume 32
_journal_year 2013
_chemical_formula_moiety 'C32 H12 B F24, C13 H11 N3 O2 Rh'
_chemical_formula_sum 'C45 H23 B F24 N3 O2 Rh'
_chemical_formula_weight 1207.38
_space_group_crystal_system monoclinic
_space_group_IT_number 14
_space_group_name_Hall '-P 2yn'
_space_group_name_H-M_alt 'P 1 21/n 1'
_atom_sites_solution_hydrogens geom
_audit_creation_method SHELXL-2013
_cell_angle_alpha 90
_cell_angle_beta 105.069(2)
_cell_angle_gamma 90
_cell_formula_units_Z 4
_cell_length_a 17.0019(7)
_cell_length_b 13.6347(5)
_cell_length_c 21.0961(8)
_cell_measurement_reflns_used 9946
_cell_measurement_temperature 150(2)
_cell_measurement_theta_max 26.978
_cell_measurement_theta_min 2.497
_cell_volume 4722.2(3)
_computing_cell_refinement '<i>APEX2 </i>(Bruker, 2007)'
_computing_data_collection '<i>APEX2 </i>(Bruker, 2007)'
_computing_data_reduction '<i>APEX2 </i>(Bruker, 2007)'
_computing_molecular_graphics '<i>SHELXTL-Plus</i> (Sheldrick, 2008)'
_computing_structure_refinement 'SHELXL-2013 (Sheldrick, 2013)'
_computing_structure_solution '<i>SHELXS-97</i> (Sheldrick, 2008)'
_diffrn_ambient_temperature 150(2)
_diffrn_measured_fraction_theta_full 0.969
_diffrn_measured_fraction_theta_max 0.998
_diffrn_measurement_device_type 'Bruker kappa APEXII CCD Diffractometer'
_diffrn_measurement_method '\f scans, and \w scans with \k offsets'
_diffrn_radiation_type MoK\a
_diffrn_radiation_wavelength 0.71073
_diffrn_reflns_av_R_equivalents 0.0257
_diffrn_reflns_av_unetI/netI 0.0232
_diffrn_reflns_Laue_measured_fraction_full 0.969
_diffrn_reflns_Laue_measured_fraction_max 0.998
_diffrn_reflns_limit_h_max 20
_diffrn_reflns_limit_h_min -19
_diffrn_reflns_limit_k_max 16
_diffrn_reflns_limit_k_min -16
_diffrn_reflns_limit_l_max 24
_diffrn_reflns_limit_l_min -25
_diffrn_reflns_number 35876
_diffrn_reflns_point_group_measured_fraction_full 0.969
_diffrn_reflns_point_group_measured_fraction_max 0.998
_diffrn_reflns_theta_full 25.242
_diffrn_reflns_theta_max 24.999
_diffrn_reflns_theta_min 2.481
_diffrn_source 'Incoatec I\mS microfocus X-ray source'
_exptl_absorpt_coefficient_mu 0.499
_exptl_absorpt_correction_T_max 0.914
_exptl_absorpt_correction_T_min 0.816
_exptl_absorpt_correction_type multi-scan
_exptl_absorpt_process_details 'SADABS (Bruker, 2001)'
_exptl_crystal_colour 'Yellow orange'
_exptl_crystal_density_diffrn 1.698
_exptl_crystal_description Block
_exptl_crystal_F_000 2384
_exptl_crystal_size_max 0.424
_exptl_crystal_size_mid 0.404
_exptl_crystal_size_min 0.184
_refine_diff_density_max 1.296
_refine_diff_density_min -0.726
_refine_diff_density_rms 0.097
_refine_ls_extinction_method none
_refine_ls_goodness_of_fit_ref 1.024
_refine_ls_hydrogen_treatment constr
_refine_ls_matrix_type full
_refine_ls_number_parameters 690
_refine_ls_number_reflns 8285
_refine_ls_number_restraints 0
_refine_ls_restrained_S_all 1.024
_refine_ls_R_factor_all 0.0808
_refine_ls_R_factor_gt 0.0692
_refine_ls_shift/su_max 0.001
_refine_ls_shift/su_mean 0.000
_refine_ls_structure_factor_coef Fsqd
_refine_ls_weighting_details
;
 w=1/[\s^2^(Fo^2^)+(0.0784P)^2^+21.2855P]
 where P=(Fo^2^+2Fc^2^)/3
;
_refine_ls_weighting_scheme calc
_refine_ls_wR_factor_gt 0.1700
_refine_ls_wR_factor_ref 0.1820
_reflns_Friedel_coverage 0.000
_reflns_number_gt 6973
_reflns_number_total 8285
_reflns_threshold_expression 'I > 2\s(I)'
_cod_data_source_file om400613b_si_002.cif
_cod_data_source_block Sandra6_2
_cod_depositor_comments
;
The following automatic conversions were performed:

data item '_exptl_absorpt_correction_type' value 'Multi-scan' was
changed to 'multi-scan' in accordance with the
/home/saulius/struct/COD-crude-data/automatic-downloads/DataCite-retrospective/ACS/depositions/lib/dictionaries/cif_core.dic
dictionary named 'cif_core.dic' version 2.4.2 last updated on
2011-04-26.

Automatic conversion script
Id: cif_fix_values 6909 2019-04-08 15:41:33Z antanas 
;
_cod_original_sg_symbol_H-M 'P 21/n'
_cod_database_code 4089592
_shelx_space_group_comment
;
The symmetry employed for this shelxl refinement is uniquely defined
by the following loop, which should always be used as a source of
symmetry information in preference to the above space-group names.
They are only intended as comments.
;
_shelx_estimated_absorpt_t_min 0.816
_shelx_estimated_absorpt_t_max 0.914
_shelxl_version_number 2013-2

loop_
_space_group_symop_operation_xyz
'x, y, z'
'-x+1/2, y+1/2, -z+1/2'
'-x, -y, -z'
'x-1/2, -y-1/2, z-1/2'

loop_
_atom_site_label
_atom_site_type_symbol
_atom_site_fract_x
_atom_site_fract_y
_atom_site_fract_z
_atom_site_U_iso_or_equiv
_atom_site_adp_type
_atom_site_occupancy
_atom_site_site_symmetry_order
_atom_site_calc_flag
_atom_site_refinement_flags_posn
_atom_site_refinement_flags_adp
_atom_site_refinement_flags_occupancy
_atom_site_disorder_assembly
_atom_site_disorder_group
B1C B 0.5070(3) 0.1328(4) 0.3017(2) 0.0359(12) Uani 1 1 d . . . A 1
C11C C 0.5970(3) 0.1006(3) 0.3472(2) 0.0335(10) Uani 1 1 d . . . A 1
C12C C 0.6070(3) 0.0572(4) 0.4092(2) 0.0409(11) Uani 1 1 d . . . A 1
H12C H 0.5609 0.0424 0.4234 0.049 Uiso 1 1 calc R U . A 1
C13C C 0.6827(4) 0.0359(4) 0.4496(2) 0.0451(13) Uani 1 1 d . . . A 1
C14C C 0.7529(3) 0.0594(4) 0.4319(2) 0.0432(12) Uani 1 1 d . . . A 1
H14C H 0.8038 0.0447 0.4594 0.052 Uiso 1 1 calc R U . A 1
C15C C 0.7456(3) 0.1053(3) 0.3722(2) 0.0382(11) Uani 1 1 d . . . A 1
C16C C 0.6683(3) 0.1251(3) 0.3309(2) 0.0357(10) Uani 1 1 d . . . A 1
H16C H 0.6647 0.1558 0.2909 0.043 Uiso 1 1 calc R U . A 1
C17C C 0.6890(5) -0.0181(6) 0.5125(3) 0.0677(19) Uani 1 1 d . . . A 1
C18C C 0.8179(3) 0.1374(4) 0.3514(3) 0.0507(14) Uani 1 1 d . . . A 1
F171 F 0.6248(3) -0.0121(4) 0.53463(19) 0.0941(15) Uani 1 1 d . . . A 1
F172 F 0.7528(3) 0.0100(5) 0.55972(19) 0.121(2) Uani 1 1 d . . . A 1
F173 F 0.7024(5) -0.1125(4) 0.5077(3) 0.129(2) Uani 1 1 d . . . A 1
F181 F 0.8877(2) 0.0980(3) 0.3872(2) 0.0797(12) Uani 1 1 d . . . A 1
F182 F 0.8138(2) 0.1149(3) 0.28885(17) 0.0636(9) Uani 1 1 d . . . A 1
F183 F 0.8290(3) 0.2346(3) 0.3559(2) 0.0799(12) Uani 1 1 d . . . A 1
C21C C 0.5057(3) 0.1348(3) 0.2235(2) 0.0312(10) Uani 1 1 d . . . A 1
C22C C 0.5459(3) 0.0634(3) 0.1967(2) 0.0319(10) Uani 1 1 d . . . A 1
H22C H 0.5755 0.0153 0.2240 0.038 Uiso 1 1 calc R U . A 1
C23C C 0.5431(3) 0.0619(3) 0.1299(2) 0.0307(9) Uani 1 1 d . . . A 1
C24C C 0.4991(3) 0.1310(3) 0.0875(2) 0.0363(11) Uani 1 1 d . . . A 1
H24C H 0.4976 0.1302 0.0432 0.044 Uiso 1 1 calc R U . A 1
C25C C 0.4572(3) 0.2012(3) 0.1128(2) 0.0376(11) Uani 1 1 d . . . A 1
C26C C 0.4603(3) 0.2027(3) 0.1792(2) 0.0355(10) Uani 1 1 d . . . A 1
H26C H 0.4310 0.2505 0.1948 0.043 Uiso 1 1 calc R U . A 1
C27C C 0.5895(3) -0.0169(4) 0.1062(2) 0.0380(11) Uani 1 1 d . . . A 1
C28C C 0.4088(4) 0.2772(4) 0.0682(3) 0.0517(14) Uani 1 1 d . . . A 1
F271 F 0.5620(3) -0.1057(2) 0.1143(2) 0.0785(13) Uani 1 1 d . . . A 1
F272 F 0.66842(19) -0.0164(2) 0.13656(14) 0.0524(8) Uani 1 1 d . . . A 1
F273 F 0.5853(2) -0.0085(2) 0.04195(14) 0.0522(8) Uani 1 1 d . . . A 1
F281 F 0.3635(9) 0.2401(9) 0.0111(6) 0.059(4) Uiso 0.3333 1 d . . P A 1
F282 F 0.3499(8) 0.3147(10) 0.0904(6) 0.061(4) Uiso 0.3333 1 d . . P A 1
F283 F 0.4507(8) 0.3439(10) 0.0506(8) 0.066(4) Uiso 0.3333 1 d . . P A 1
F284 F 0.3914(8) 0.2464(8) 0.0031(5) 0.037(2) Uiso 0.3333 1 d . . P B 2
F285 F 0.3275(6) 0.2863(8) 0.0824(6) 0.030(2) Uiso 0.3333 1 d . . P C 2
F286 F 0.4461(6) 0.3626(7) 0.0749(6) 0.031(2) Uiso 0.3333 1 d . . P D 2
F287 F 0.4258(9) 0.2822(11) 0.0108(7) 0.076(4) Uiso 0.3333 1 d . . P E 3
F288 F 0.3392(8) 0.2764(9) 0.0604(6) 0.056(3) Uiso 0.3333 1 d . . P F 3
F289 F 0.4294(9) 0.3711(9) 0.0953(7) 0.069(4) Uiso 0.3333 1 d . . P G 3
C31C C 0.4951(3) 0.2429(4) 0.3280(2) 0.0367(11) Uani 1 1 d . . . . .
C32C C 0.5307(3) 0.3246(4) 0.3068(2) 0.0428(12) Uani 1 1 d . . . . .
H32C H 0.5584 0.3159 0.2746 0.051 Uiso 1 1 calc R U . . .
C33C C 0.5267(3) 0.4179(4) 0.3316(3) 0.0464(13) Uani 1 1 d . . . . .
C34C C 0.4873(3) 0.4328(4) 0.3812(3) 0.0487(14) Uani 1 1 d . . . . .
H34C H 0.4834 0.4952 0.3979 0.058 Uiso 1 1 calc R U . . .
C35C C 0.4544(3) 0.3528(5) 0.4045(3) 0.0496(14) Uani 1 1 d . . . . .
C36C C 0.4578(3) 0.2598(4) 0.3788(2) 0.0413(12) Uani 1 1 d . . . . .
H36C H 0.4348 0.2073 0.3957 0.050 Uiso 1 1 calc R U . . .
C37C C 0.5642(4) 0.5017(5) 0.3045(4) 0.0640(18) Uani 1 1 d . . . . .
C38C C 0.4159(6) 0.3652(7) 0.4602(5) 0.092(3) Uani 1 1 d . . . . .
F371 F 0.6458(2) 0.4898(4) 0.3172(2) 0.0861(13) Uani 1 1 d . . . . .
F372 F 0.5390(3) 0.5091(3) 0.2398(2) 0.0771(11) Uani 1 1 d . . . . .
F373 F 0.5527(4) 0.5875(4) 0.3293(4) 0.136(3) Uani 1 1 d . . . . .
F381 F 0.4055(5) 0.4500(7) 0.4796(4) 0.0472(17) Uiso 0.5 1 d . . P H 1
F382 F 0.4651(7) 0.3232(9) 0.5194(5) 0.095(3) Uiso 0.5 1 d . . P H 1
F383 F 0.3424(6) 0.3216(7) 0.4474(5) 0.066(2) Uiso 0.5 1 d . . P H 1
F384 F 0.3933(7) 0.4772(9) 0.4565(6) 0.048(3) Uiso 0.3 1 d . . P H 2
F385 F 0.3679(9) 0.3004(9) 0.4698(7) 0.040(2) Uiso 0.3 1 d . . P H 2
F386 F 0.4856(7) 0.3707(10) 0.5189(6) 0.051(3) Uiso 0.3 1 d . . P H 2
F387 F 0.3221(17) 0.368(2) 0.4121(15) 0.101(7) Uiso 0.2 1 d . . P H 3
F388 F 0.406(2) 0.2825(19) 0.4957(15) 0.091(7) Uiso 0.2 1 d . . P H 3
F389 F 0.4282(18) 0.406(2) 0.4980(14) 0.089(7) Uiso 0.2 1 d . . P H 3
C41C C 0.4405(7) 0.0450(10) 0.3105(6) 0.036(3) Uiso 0.5 1 d . . P A 1
C42C C 0.3570(7) 0.0677(10) 0.2903(5) 0.042(3) Uiso 0.5 1 d . . P A 1
H42C H 0.3412 0.1298 0.2736 0.050 Uiso 0.5 1 calc R U P A 1
C43C C 0.2973(7) 0.0000(12) 0.2946(6) 0.044(3) Uiso 0.5 1 d . . P A 1
C44C C 0.3186(9) -0.0900(10) 0.3217(6) 0.053(3) Uiso 0.5 1 d . . P A 1
H44C H 0.2790 -0.1348 0.3258 0.063 Uiso 0.5 1 calc R U P A 1
C45C C 0.3995(8) -0.1131(9) 0.3426(6) 0.050(3) Uiso 0.5 1 d . . P A 1
C46C C 0.4572(8) -0.0485(9) 0.3344(6) 0.042(3) Uiso 0.5 1 d . . P A 1
H46C H 0.5112 -0.0690 0.3456 0.050 Uiso 0.5 1 calc R U P A 1
C47C C 0.2109(9) 0.0306(12) 0.2741(7) 0.065(3) Uiso 0.5 1 d . . P A 1
C48C C 0.4281(8) -0.2069(9) 0.3779(7) 0.056(3) Uiso 0.5 1 d . . P A 1
F47A F 0.1590(8) -0.0361(10) 0.2842(6) 0.125(4) Uiso 0.5 1 d . . P I 11
F47B F 0.1924(7) 0.1144(8) 0.3057(6) 0.097(3) Uiso 0.5 1 d . . P J 11
F47C F 0.1861(7) 0.0541(7) 0.2065(5) 0.079(3) Uiso 0.5 1 d . . P K 11
F471 F 0.1541(6) 0.0587(8) 0.3071(5) 0.092(3) Uiso 0.5 1 d . . P L 12
F472 F 0.1951(5) 0.1877(6) 0.2724(4) 0.074(2) Uiso 0.5 1 d . . P M 12
F473 F 0.1550(7) 0.0648(8) 0.2117(5) 0.083(3) Uiso 0.5 1 d . . P N 12
C41' C 0.4268(7) 0.0702(9) 0.3029(5) 0.027(3) Uiso 0.5 1 d . . P O 2
C42' C 0.3484(6) 0.1080(9) 0.2884(5) 0.033(2) Uiso 0.5 1 d . . P O 2
H42' H 0.3403 0.1746 0.2796 0.039 Uiso 0.5 1 calc R U P O 2
C43' C 0.2821(6) 0.0486(8) 0.2868(5) 0.034(2) Uiso 0.5 1 d . . P O 2
C44' C 0.2908(8) -0.0480(12) 0.3012(6) 0.046(3) Uiso 0.5 1 d . . P O 2
H44' H 0.2453 -0.0862 0.3006 0.056 Uiso 0.5 1 calc R U P O 2
C45' C 0.3669(9) -0.0897(9) 0.3165(6) 0.050(3) Uiso 0.5 1 d . . P O 2
C46' C 0.4342(8) -0.0294(9) 0.3161(6) 0.041(3) Uiso 0.5 1 d . . P O 2
H46' H 0.4857 -0.0576 0.3252 0.050 Uiso 0.5 1 calc R U P O 2
C47' C 0.1980(7) 0.0916(10) 0.2686(6) 0.051(3) Uiso 0.5 1 d . . P O 2
C48' C 0.3782(12) -0.1943(15) 0.3361(10) 0.091(5) Uiso 0.5 1 d . . P O 2
F48A F 0.4675(9) -0.1883(10) 0.4385(7) 0.153(4) Uiso 0.6 1 d . . P P 21
F48B F 0.3607(7) -0.2576(8) 0.3812(6) 0.114(3) Uiso 0.6 1 d . . P Q 21
F48C F 0.4680(6) -0.2510(7) 0.3524(5) 0.101(3) Uiso 0.6 1 d . . P R 21
F481 F 0.3932(14) -0.2020(15) 0.4113(11) 0.146(6) Uiso 0.4 1 d . . P S 22
F482 F 0.3104(9) -0.2422(10) 0.3325(7) 0.105(4) Uiso 0.4 1 d . . P T 22
F483 F 0.4300(11) -0.2404(12) 0.3212(9) 0.115(5) Uiso 0.4 1 d . . P U 22
Rh1 Rh 0.62598(3) 0.22920(3) -0.06036(2) 0.04557(17) Uani 1 1 d . . . . .
N1A N 0.6671(3) 0.0921(3) -0.0757(2) 0.0457(11) Uani 1 1 d . . . . .
N2A N 0.7390(3) -0.0376(3) -0.0334(2) 0.0465(11) Uani 1 1 d . . . . .
N3A N 0.7016(2) 0.1953(3) 0.03419(18) 0.0352(9) Uani 1 1 d . . . . .
C1A C 0.6632(4) 0.0235(5) -0.1245(3) 0.0620(17) Uani 1 1 d . . . . .
H1A H 0.6347 0.0309 -0.1683 0.074 Uiso 1 1 calc R U . . .
C2A C 0.7071(4) -0.0554(5) -0.0986(3) 0.0595(17) Uani 1 1 d . . . . .
H2A H 0.7144 -0.1120 -0.1211 0.071 Uiso 1 1 calc R U . . .
C3A C 0.7147(3) 0.0525(4) -0.0212(2) 0.0396(11) Uani 1 1 d . . . . .
C4A C 0.7339(3) 0.1101(3) 0.0376(2) 0.0344(10) Uani 1 1 d . . . . .
H4A H 0.7683 0.0867 0.0764 0.041 Uiso 1 1 calc R U . . .
C5A C 0.7216(3) 0.2564(3) 0.0917(2) 0.0374(11) Uani 1 1 d . . . . .
C6A C 0.8012(4) 0.2649(4) 0.1286(3) 0.0444(12) Uani 1 1 d . . . . .
H6A H 0.8429 0.2331 0.1158 0.053 Uiso 1 1 calc R U . . .
C7A C 0.8181(4) 0.3214(4) 0.1852(3) 0.0597(17) Uani 1 1 d . . . . .
H7A H 0.8716 0.3282 0.2102 0.072 Uiso 1 1 calc R U . . .
C8A C 0.7565(5) 0.3671(4) 0.2042(3) 0.0610(17) Uani 1 1 d . . . . .
H8A H 0.7683 0.4035 0.2427 0.073 Uiso 1 1 calc R U . . .
C9A C 0.6774(5) 0.3598(4) 0.1670(3) 0.0601(16) Uani 1 1 d . . . . .
H9A H 0.6359 0.3916 0.1803 0.072 Uiso 1 1 calc R U . . .
C10A C 0.6595(4) 0.3047(4) 0.1094(3) 0.0456(12) Uani 1 1 d . . . . .
H10A H 0.6063 0.3006 0.0833 0.055 Uiso 1 1 calc R U . . .
C11A C 0.7896(4) -0.1048(4) 0.0140(3) 0.0562(15) Uani 1 1 d . . . . .
H11A H 0.8334 -0.0690 0.0425 0.084 Uiso 1 1 calc R U . . .
H11B H 0.8116 -0.1542 -0.0089 0.084 Uiso 1 1 calc R U . . .
H11C H 0.7572 -0.1353 0.0395 0.084 Uiso 1 1 calc R U . . .
C1B C 0.5925(4) 0.3544(5) -0.0419(3) 0.0596(17) Uani 1 1 d . . . . .
O1B O 0.5720(3) 0.4302(4) -0.0323(3) 0.0853(17) Uani 1 1 d . . . . .
C2B C 0.5601(4) 0.2430(5) -0.1453(3) 0.0635(18) Uani 1 1 d . . . . .
O2B O 0.5188(4) 0.2486(5) -0.1963(2) 0.0933(19) Uani 1 1 d . . . . .

loop_
_atom_site_aniso_label
_atom_site_aniso_U_11
_atom_site_aniso_U_22
_atom_site_aniso_U_33
_atom_site_aniso_U_23
_atom_site_aniso_U_13
_atom_site_aniso_U_12
B1C 0.039(3) 0.046(3) 0.022(2) -0.006(2) 0.007(2) 0.003(2)
C11C 0.043(3) 0.035(2) 0.022(2) -0.0054(18) 0.0069(19) 0.005(2)
C12C 0.055(3) 0.042(3) 0.027(2) -0.001(2) 0.014(2) 0.011(2)
C13C 0.065(4) 0.043(3) 0.025(2) 0.002(2) 0.009(2) 0.013(3)
C14C 0.056(3) 0.040(3) 0.025(2) -0.004(2) -0.006(2) 0.010(2)
C15C 0.044(3) 0.031(2) 0.033(2) -0.0039(19) -0.003(2) 0.000(2)
C16C 0.043(3) 0.037(2) 0.022(2) 0.0023(18) 0.0008(19) 0.002(2)
C17C 0.087(5) 0.085(5) 0.031(3) 0.014(3) 0.015(3) 0.037(4)
C18C 0.046(3) 0.048(3) 0.047(3) 0.005(2) -0.006(2) -0.005(2)
F171 0.093(3) 0.143(4) 0.051(2) 0.044(2) 0.027(2) 0.025(3)
F172 0.124(4) 0.184(6) 0.036(2) 0.039(3) -0.014(2) -0.031(4)
F173 0.234(7) 0.079(3) 0.092(4) 0.045(3) 0.073(4) 0.053(4)
F181 0.0375(19) 0.108(3) 0.081(3) 0.030(2) -0.0070(18) -0.0026(19)
F182 0.0470(19) 0.089(3) 0.054(2) 0.0005(18) 0.0124(16) -0.0129(18)
F183 0.080(3) 0.051(2) 0.100(3) 0.001(2) 0.008(2) -0.0266(19)
C21C 0.033(2) 0.033(2) 0.025(2) -0.0042(18) 0.0034(18) 0.0009(19)
C22C 0.036(2) 0.033(2) 0.025(2) -0.0003(18) 0.0052(18) 0.0046(19)
C23C 0.036(2) 0.030(2) 0.025(2) -0.0050(17) 0.0080(18) -0.0023(19)
C24C 0.050(3) 0.035(2) 0.021(2) -0.0025(18) 0.003(2) -0.006(2)
C25C 0.046(3) 0.030(2) 0.029(2) -0.0013(19) -0.004(2) 0.001(2)
C26C 0.041(3) 0.029(2) 0.033(2) -0.0047(19) 0.004(2) 0.0056(19)
C27C 0.048(3) 0.036(3) 0.034(2) -0.006(2) 0.019(2) -0.003(2)
C28C 0.063(4) 0.042(3) 0.044(3) 0.008(2) 0.002(3) 0.002(3)
F271 0.100(3) 0.0319(17) 0.135(4) -0.0143(19) 0.086(3) -0.0061(17)
F272 0.0488(18) 0.069(2) 0.0383(16) -0.0042(14) 0.0092(14) 0.0161(15)
F273 0.0558(19) 0.071(2) 0.0319(15) -0.0186(14) 0.0157(14) -0.0004(16)
C31C 0.028(2) 0.053(3) 0.026(2) -0.009(2) 0.0012(18) 0.006(2)
C32C 0.038(3) 0.054(3) 0.037(3) -0.020(2) 0.011(2) -0.002(2)
C33C 0.030(3) 0.056(3) 0.050(3) -0.025(3) 0.004(2) 0.000(2)
C34C 0.027(3) 0.063(4) 0.051(3) -0.029(3) 0.002(2) 0.012(2)
C35C 0.035(3) 0.069(4) 0.044(3) -0.019(3) 0.010(2) 0.014(3)
C36C 0.032(2) 0.059(3) 0.032(2) -0.007(2) 0.005(2) 0.014(2)
C37C 0.054(4) 0.059(4) 0.083(5) -0.043(3) 0.024(3) -0.018(3)
C38C 0.105(7) 0.087(6) 0.095(6) -0.046(5) 0.045(5) 0.028(5)
F371 0.050(2) 0.123(4) 0.082(3) -0.007(3) 0.012(2) -0.024(2)
F372 0.074(3) 0.063(2) 0.085(3) 0.006(2) 0.003(2) -0.0134(19)
F373 0.172(5) 0.069(3) 0.211(6) -0.079(4) 0.130(5) -0.050(3)
Rh1 0.0470(3) 0.0490(3) 0.0328(2) 0.00296(17) -0.00389(18) -0.01423(19)
N1A 0.049(3) 0.054(3) 0.034(2) -0.0101(19) 0.009(2) -0.018(2)
N2A 0.051(3) 0.046(3) 0.048(3) -0.013(2) 0.022(2) -0.015(2)
N3A 0.035(2) 0.041(2) 0.0274(19) -0.0029(16) 0.0041(16) -0.0109(18)
C1A 0.081(5) 0.067(4) 0.036(3) -0.019(3) 0.013(3) -0.024(4)
C2A 0.073(4) 0.060(4) 0.052(3) -0.026(3) 0.029(3) -0.026(3)
C3A 0.038(3) 0.045(3) 0.039(3) -0.008(2) 0.017(2) -0.015(2)
C4A 0.032(2) 0.040(3) 0.031(2) -0.0004(19) 0.0092(19) -0.010(2)
C5A 0.049(3) 0.033(2) 0.028(2) 0.0020(19) 0.006(2) -0.007(2)
C6A 0.054(3) 0.034(3) 0.038(3) -0.001(2) -0.002(2) 0.001(2)
C7A 0.076(4) 0.044(3) 0.042(3) -0.001(3) -0.015(3) -0.004(3)
C8A 0.098(5) 0.044(3) 0.035(3) -0.007(2) 0.006(3) -0.005(3)
C9A 0.090(5) 0.040(3) 0.057(4) -0.009(3) 0.032(4) -0.002(3)
C10A 0.052(3) 0.040(3) 0.045(3) -0.004(2) 0.012(2) -0.005(2)
C11A 0.063(4) 0.042(3) 0.068(4) -0.012(3) 0.024(3) -0.011(3)
C1B 0.053(4) 0.061(4) 0.049(3) 0.009(3) -0.014(3) -0.015(3)
O1B 0.087(4) 0.045(3) 0.097(4) 0.003(3) -0.024(3) 0.003(2)
C2B 0.067(4) 0.071(4) 0.041(3) 0.010(3) -0.006(3) -0.026(3)
O2B 0.091(4) 0.119(4) 0.047(3) 0.023(3) -0.023(3) -0.037(3)

loop_
_atom_type_symbol
_atom_type_description
_atom_type_scat_dispersion_real
_atom_type_scat_dispersion_imag
_atom_type_scat_source
C C 0.0033 0.0016 'International Tables Vol C Tables 4.2.6.8 and 6.1.1.4'
H H 0.0000 0.0000 'International Tables Vol C Tables 4.2.6.8 and 6.1.1.4'
B B 0.0013 0.0007 'International Tables Vol C Tables 4.2.6.8 and 6.1.1.4'
N N 0.0061 0.0033 'International Tables Vol C Tables 4.2.6.8 and 6.1.1.4'
O O 0.0106 0.0060 'International Tables Vol C Tables 4.2.6.8 and 6.1.1.4'
F F 0.0171 0.0103 'International Tables Vol C Tables 4.2.6.8 and 6.1.1.4'
Rh Rh -1.1178 0.9187 'International Tables Vol C Tables 4.2.6.8 and 6.1.1.4'

loop_
_geom_angle_atom_site_label_1
_geom_angle_atom_site_label_2
_geom_angle_atom_site_label_3
_geom_angle
C31C B1C C11C 103.1(4)
C31C B1C C21C 110.8(4)
C11C B1C C21C 111.0(4)
C31C B1C C41C 117.9(6)
C11C B1C C41C 107.2(6)
C21C B1C C41C 106.7(5)
C16C C11C C12C 115.6(4)
C16C C11C B1C 122.2(4)
C12C C11C B1C 121.7(4)
C13C C12C C11C 122.1(5)
C13C C12C H12C 118.9
C11C C12C H12C 118.9
C14C C13C C12C 121.3(5)
C14C C13C C17C 119.2(5)
C12C C13C C17C 119.5(6)
C13C C14C C15C 118.2(5)
C13C C14C H14C 120.9
C15C C14C H14C 120.9
C14C C15C C16C 120.1(5)
C14C C15C C18C 121.4(5)
C16C C15C C18C 118.5(4)
C11C C16C C15C 122.6(4)
C11C C16C H16C 118.7
C15C C16C H16C 118.7
F171 C17C F173 105.6(7)
F171 C17C F172 108.2(5)
F173 C17C F172 102.4(6)
F171 C17C C13C 114.6(5)
F173 C17C C13C 112.8(5)
F172 C17C C13C 112.3(7)
F182 C18C F183 105.5(5)
F182 C18C F181 106.0(5)
F183 C18C F181 105.6(5)
F182 C18C C15C 113.1(4)
F183 C18C C15C 112.6(5)
F181 C18C C15C 113.4(5)
C22C C21C C26C 115.9(4)
C22C C21C B1C 121.1(4)
C26C C21C B1C 122.9(4)
C21C C22C C23C 121.9(4)
C21C C22C H22C 119.0
C23C C22C H22C 119.0
C24C C23C C22C 121.0(4)
C24C C23C C27C 121.3(4)
C22C C23C C27C 117.7(4)
C23C C24C C25C 118.1(4)
C23C C24C H24C 121.0
C25C C24C H24C 121.0
C24C C25C C26C 120.8(4)
C24C C25C C28C 119.5(4)
C26C C25C C28C 119.7(5)
C25C C26C C21C 122.3(4)
C25C C26C H26C 118.9
C21C C26C H26C 118.9
F271 C27C F272 106.8(4)
F271 C27C F273 106.3(4)
F272 C27C F273 105.4(4)
F271 C27C C23C 112.4(4)
F272 C27C C23C 113.0(4)
F273 C27C C23C 112.5(4)
F283 C28C F282 111.2(10)
F283 C28C F281 104.0(10)
F282 C28C F281 98.8(10)
F283 C28C C25C 114.9(8)
F282 C28C C25C 113.0(7)
F281 C28C C25C 113.4(7)
C32C C31C C36C 115.8(5)
C32C C31C B1C 121.5(4)
C36C C31C B1C 122.2(5)
C33C C32C C31C 122.9(5)
C33C C32C H32C 118.5
C31C C32C H32C 118.5
C32C C33C C34C 119.9(6)
C32C C33C C37C 119.3(5)
C34C C33C C37C 120.8(5)
C35C C34C C33C 118.2(5)
C35C C34C H34C 120.9
C33C C34C H34C 120.9
C34C C35C C36C 121.6(5)
C34C C35C C38C 119.6(6)
C36C C35C C38C 118.8(6)
C35C C36C C31C 121.6(5)
C35C C36C H36C 119.2
C31C C36C H36C 119.2
F373 C37C F372 107.5(7)
F373 C37C F371 106.2(5)
F372 C37C F371 104.7(5)
F373 C37C C33C 113.9(5)
F372 C37C C33C 113.4(5)
F371 C37C C33C 110.5(6)
F381 C38C F383 105.7(7)
F389 C38C F388 93(2)
F381 C38C F382 100.6(9)
F383 C38C F382 107.5(10)
F385 C38C F386 108.3(12)
F389 C38C C35C 132.9(19)
F385 C38C C35C 118.9(8)
F381 C38C C35C 119.2(9)
F383 C38C C35C 111.4(7)
F388 C38C C35C 118.0(12)
F382 C38C C35C 111.5(7)
F386 C38C C35C 104.2(7)
F385 C38C F384 122.2(10)
F386 C38C F384 97.2(8)
C35C C38C F384 102.7(8)
F389 C38C F387 118(2)
F388 C38C F387 96.8(18)
C35C C38C F387 94.0(11)
C38C F388 F389 33.4(11)
C38C F389 F388 53.7(19)
C46C C41C C42C 114.3(12)
C46C C41C B1C 128.2(10)
C42C C41C B1C 117.6(11)
C43C C42C C41C 122.1(13)
C43C C42C H42C 119.0
C41C C42C H42C 119.0
C44C C43C C42C 120.3(12)
C44C C43C C47C 120.8(14)
C42C C43C C47C 118.7(14)
C43C C44C C45C 118.6(13)
C43C C44C H44C 120.7
C45C C44C H44C 120.7
C46C C45C C44C 120.4(13)
C46C C45C C48C 117.7(12)
C44C C45C C48C 121.9(12)
C45C C46C C41C 124.1(13)
C45C C46C H46C 118.0
C41C C46C H46C 118.0
C46' C41' C42' 116.1(10)
C43' C42' C41' 121.3(11)
C43' C42' H42' 119.4
C41' C42' H42' 119.4
C44' C43' C42' 121.6(11)
C44' C43' C47' 118.7(10)
C42' C43' C47' 119.6(11)
C43' C44' C45' 119.9(13)
C43' C44' H44' 120.0
C45' C44' H44' 120.0
C44' C45' C46' 118.2(13)
C44' C45' C48' 120.7(15)
C46' C45' C48' 121.1(14)
C41' C46' C45' 122.8(12)
C41' C46' H46' 118.6
C45' C46' H46' 118.6
C2B Rh1 C1B 88.2(3)
C2B Rh1 N1A 94.9(3)
C1B Rh1 N1A 176.9(2)
C2B Rh1 N3A 173.2(2)
C1B Rh1 N3A 98.4(2)
N1A Rh1 N3A 78.57(16)
C3A N1A C1A 105.6(5)
C3A N1A Rh1 112.8(3)
C1A N1A Rh1 141.5(4)
C3A N2A C2A 107.2(5)
C3A N2A C11A 126.8(5)
C2A N2A C11A 126.0(5)
C4A N3A C5A 118.4(4)
C4A N3A Rh1 113.4(3)
C5A N3A Rh1 128.2(3)
C2A C1A N1A 109.0(5)
C2A C1A H1A 125.5
N1A C1A H1A 125.5
C1A C2A N2A 107.5(5)
C1A C2A H2A 126.3
N2A C2A H2A 126.3
N1A C3A N2A 110.6(4)
N1A C3A C4A 118.3(5)
N2A C3A C4A 131.0(5)
N3A C4A C3A 116.8(4)
N3A C4A H4A 121.6
C3A C4A H4A 121.6
C10A C5A C6A 121.0(5)
C10A C5A N3A 118.4(5)
C6A C5A N3A 120.5(5)
C5A C6A C7A 119.1(6)
C5A C6A H6A 120.4
C7A C6A H6A 120.4
C8A C7A C6A 120.2(6)
C8A C7A H7A 119.9
C6A C7A H7A 119.9
C7A C8A C9A 120.8(5)
C7A C8A H8A 119.6
C9A C8A H8A 119.6
C8A C9A C10A 119.7(6)
C8A C9A H9A 120.1
C10A C9A H9A 120.1
C5A C10A C9A 119.1(6)
C5A C10A H10A 120.5
C9A C10A H10A 120.5
N2A C11A H11A 109.5
N2A C11A H11B 109.5
H11A C11A H11B 109.5
N2A C11A H11C 109.5
H11A C11A H11C 109.5
H11B C11A H11C 109.5
O1B C1B Rh1 178.5(6)
O2B C2B Rh1 177.7(6)

loop_
_geom_bond_atom_site_label_1
_geom_bond_atom_site_label_2
_geom_bond_distance
B1C C31C 1.631(7)
B1C C11C 1.641(7)
B1C C21C 1.644(6)
B1C C41C 1.690(14)
C11C C16C 1.383(7)
C11C C12C 1.405(6)
C12C C13C 1.378(8)
C12C H12C 0.9300
C13C C14C 1.377(8)
C13C C17C 1.496(8)
C14C C15C 1.383(7)
C14C H14C 0.9300
C15C C16C 1.401(7)
C15C C18C 1.476(8)
C16C H16C 0.9300
C17C F171 1.295(8)
C17C F173 1.316(8)
C17C F172 1.324(9)
C18C F182 1.338(7)
C18C F183 1.339(7)
C18C F181 1.342(6)
C21C C22C 1.392(6)
C21C C26C 1.396(6)
C22C C23C 1.396(6)
C22C H22C 0.9300
C23C C24C 1.378(7)
C23C C27C 1.494(6)
C24C C25C 1.380(7)
C24C H24C 0.9300
C25C C26C 1.389(7)
C25C C28C 1.495(7)
C26C H26C 0.9300
C27C F271 1.324(6)
C27C F272 1.329(6)
C27C F273 1.345(5)
C28C F283 1.269(13)
C28C F282 1.315(14)
C28C F281 1.347(13)
C31C C32C 1.396(8)
C31C C36C 1.398(7)
C32C C33C 1.385(7)
C32C H32C 0.9300
C33C C34C 1.395(8)
C33C C37C 1.494(9)
C34C C35C 1.373(9)
C34C H34C 0.9300
C35C C36C 1.387(8)
C35C C38C 1.497(9)
C36C H36C 0.9300
C37C F373 1.317(7)
C37C F372 1.324(8)
C37C F371 1.352(7)
C38C F389 0.95(3)
C38C F385 1.253(14)
C38C F381 1.255(11)
C38C F383 1.345(13)
C38C F388 1.39(3)
C38C F382 1.430(14)
C38C F386 1.477(16)
C38C F384 1.573(15)
C38C F387 1.65(3)
F388 F389 1.72(4)
C41C C46C 1.373(19)
C41C C42C 1.406(17)
C42C C43C 1.392(19)
C42C H42C 0.9300
C43C C44C 1.36(2)
C43C C47C 1.479(19)
C44C C45C 1.367(19)
C44C H44C 0.9300
C45C C46C 1.363(17)
C45C C48C 1.496(18)
C46C H46C 0.9300
C41' C46' 1.385(17)
C41' C42' 1.387(16)
C42' C43' 1.382(14)
C42' H42' 0.9300
C43' C44' 1.351(17)
C43' C47' 1.500(17)
C44' C45' 1.373(19)
C44' H44' 0.9300
C45' C46' 1.411(18)
C45' C48' 1.48(2)
C46' H46' 0.9300
Rh1 C2B 1.859(6)
Rh1 C1B 1.872(8)
Rh1 N1A 2.051(5)
Rh1 N3A 2.124(4)
N1A C3A 1.336(7)
N1A C1A 1.380(7)
N2A C3A 1.341(7)
N2A C2A 1.363(7)
N2A C11A 1.460(8)
N3A C4A 1.279(6)
N3A C5A 1.437(6)
C1A C2A 1.342(10)
C1A H1A 0.9300
C2A H2A 0.9300
C3A C4A 1.432(7)
C4A H4A 0.9300
C5A C10A 1.376(8)
C5A C6A 1.379(7)
C6A C7A 1.386(8)
C6A H6A 0.9300
C7A C8A 1.365(10)
C7A H7A 0.9300
C8A C9A 1.373(10)
C8A H8A 0.9300
C9A C10A 1.394(8)
C9A H9A 0.9300
C10A H10A 0.9300
C11A H11A 0.9600
C11A H11B 0.9600
C11A H11C 0.9600
C1B O1B 1.125(8)
C2B O2B 1.125(7)

loop_
_geom_torsion_atom_site_label_1
_geom_torsion_atom_site_label_2
_geom_torsion_atom_site_label_3
_geom_torsion_atom_site_label_4
_geom_torsion
C31C B1C C11C C16C -85.6(5)
C21C B1C C11C C16C 33.2(6)
C41C B1C C11C C16C 149.3(6)
C31C B1C C11C C12C 86.4(5)
C21C B1C C11C C12C -154.9(4)
C41C B1C C11C C12C -38.8(7)
C16C C11C C12C C13C -3.1(7)
B1C C11C C12C C13C -175.6(5)
C11C C12C C13C C14C 2.2(8)
C11C C12C C13C C17C -174.8(5)
C12C C13C C14C C15C 0.1(7)
C17C C13C C14C C15C 177.1(5)
C13C C14C C15C C16C -1.3(7)
C13C C14C C15C C18C 176.8(5)
C12C C11C C16C C15C 1.9(7)
B1C C11C C16C C15C 174.3(4)
C14C C15C C16C C11C 0.3(7)
C18C C15C C16C C11C -177.9(5)
C14C C13C C17C F171 160.8(6)
C12C C13C C17C F171 -22.1(9)
C14C C13C C17C F173 -78.4(8)
C12C C13C C17C F173 98.7(7)
C14C C13C C17C F172 36.8(8)
C12C C13C C17C F172 -146.1(6)
C14C C15C C18C F182 135.4(5)
C16C C15C C18C F182 -46.5(7)
C14C C15C C18C F183 -105.1(6)
C16C C15C C18C F183 73.0(6)
C14C C15C C18C F181 14.7(7)
C16C C15C C18C F181 -167.2(5)
C31C B1C C21C C22C 153.5(4)
C11C B1C C21C C22C 39.5(6)
C41C B1C C21C C22C -76.9(7)
C31C B1C C21C C26C -31.2(6)
C11C B1C C21C C26C -145.1(5)
C41C B1C C21C C26C 98.4(7)
C26C C21C C22C C23C 2.0(7)
B1C C21C C22C C23C 177.7(4)
C21C C22C C23C C24C -0.9(7)
C21C C22C C23C C27C 179.0(4)
C22C C23C C24C C25C -0.5(7)
C27C C23C C24C C25C 179.5(4)
C23C C24C C25C C26C 0.7(7)
C23C C24C C25C C28C -179.9(5)
C24C C25C C26C C21C 0.6(8)
C28C C25C C26C C21C -178.8(5)
C22C C21C C26C C25C -1.9(7)
B1C C21C C26C C25C -177.5(5)
C24C C23C C27C F271 -117.1(5)
C22C C23C C27C F271 63.0(6)
C24C C23C C27C F272 122.0(5)
C22C C23C C27C F272 -58.0(6)
C24C C23C C27C F273 2.8(6)
C22C C23C C27C F273 -177.2(4)
C24C C25C C28C F283 -74.8(11)
C26C C25C C28C F283 104.6(10)
C24C C25C C28C F282 156.0(8)
C26C C25C C28C F282 -24.5(10)
C24C C25C C28C F281 44.6(10)
C26C C25C C28C F281 -136.0(9)
C11C B1C C31C C32C 80.7(5)
C21C B1C C31C C32C -38.2(6)
C41C B1C C31C C32C -161.5(6)
C11C B1C C31C C36C -91.0(5)
C21C B1C C31C C36C 150.1(4)
C41C B1C C31C C36C 26.8(8)
C36C C31C C32C C33C -3.0(7)
B1C C31C C32C C33C -175.2(5)
C31C C32C C33C C34C 1.5(8)
C31C C32C C33C C37C -177.9(5)
C32C C33C C34C C35C 0.9(8)
C37C C33C C34C C35C -179.6(5)
C33C C34C C35C C36C -1.7(8)
C33C C34C C35C C38C 176.5(6)
C34C C35C C36C C31C 0.1(8)
C38C C35C C36C C31C -178.1(6)
C32C C31C C36C C35C 2.2(7)
B1C C31C C36C C35C 174.3(5)
C32C C33C C37C F373 176.4(6)
C34C C33C C37C F373 -3.0(9)
C32C C33C C37C F372 53.1(8)
C34C C33C C37C F372 -126.4(6)
C32C C33C C37C F371 -64.1(7)
C34C C33C C37C F371 116.4(6)
C34C C35C C38C F389 -35(3)
C36C C35C C38C F389 143(3)
C34C C35C C38C F385 161.3(11)
C36C C35C C38C F385 -20.5(14)
C34C C35C C38C F381 8.5(13)
C36C C35C C38C F381 -173.3(8)
C34C C35C C38C F383 132.0(9)
C36C C35C C38C F383 -49.8(11)
C34C C35C C38C F388 -160.3(18)
C36C C35C C38C F388 18(2)
C34C C35C C38C F382 -107.9(9)
C36C C35C C38C F382 70.3(10)
C34C C35C C38C F386 -78.1(9)
C36C C35C C38C F386 100.2(8)
C34C C35C C38C F384 22.8(10)
C36C C35C C38C F384 -158.9(7)
C34C C35C C38C F387 99.8(12)
C36C C35C C38C F387 -82.0(12)
F385 C38C F388 F389 -116(3)
F381 C38C F388 F389 -26(2)
F383 C38C F388 F389 -117(2)
F382 C38C F388 F389 49(2)
F386 C38C F388 F389 44(2)
C35C C38C F388 F389 143(3)
F384 C38C F388 F389 -42(3)
F387 C38C F388 F389 -119(2)
F385 C38C F389 F388 31.2(14)
F381 C38C F389 F388 143(3)
F383 C38C F389 F388 59.3(18)
F382 C38C F389 F388 -38.5(17)
F386 C38C F389 F388 -68(2)
C35C C38C F389 F388 -133(3)
F384 C38C F389 F388 149.2(18)
F387 C38C F389 F388 99(2)
C31C B1C C41C C46C -132.9(11)
C11C B1C C41C C46C -17.3(13)
C21C B1C C41C C46C 101.7(11)
C31C B1C C41C C42C 48.3(11)
C11C B1C C41C C42C 163.9(8)
C21C B1C C41C C42C -77.1(10)
C46C C41C C42C C43C 0.1(17)
B1C C41C C42C C43C 179.1(9)
C41C C42C C43C C44C 3.0(18)
C41C C42C C43C C47C 178.3(11)
C42C C43C C44C C45C -1.8(18)
C47C C43C C44C C45C -177.1(12)
C43C C44C C45C C46C -2.3(18)
C43C C44C C45C C48C 174.8(11)
C44C C45C C46C C41C 5.7(19)
C48C C45C C46C C41C -171.5(12)
C42C C41C C46C C45C -4.4(18)
B1C C41C C46C C45C 176.7(10)
C46' C41' C42' C43' -0.6(15)
C41' C42' C43' C44' 2.0(16)
C41' C42' C43' C47' -177.8(10)
C42' C43' C44' C45' -1.3(16)
C47' C43' C44' C45' 178.5(11)
C43' C44' C45' C46' -0.6(17)
C43' C44' C45' C48' 176.4(13)
C42' C41' C46' C45' -1.3(16)
C44' C45' C46' C41' 1.9(18)
C48' C45' C46' C41' -175.1(13)
C3A N1A C1A C2A 0.7(7)
Rh1 N1A C1A C2A -179.7(4)
N1A C1A C2A N2A 0.0(7)
C3A N2A C2A C1A -0.8(6)
C11A N2A C2A C1A 178.8(5)
C1A N1A C3A N2A -1.2(6)
Rh1 N1A C3A N2A 179.0(3)
C1A N1A C3A C4A 176.4(4)
Rh1 N1A C3A C4A -3.3(5)
C2A N2A C3A N1A 1.3(6)
C11A N2A C3A N1A -178.3(5)
C2A N2A C3A C4A -176.0(5)
C11A N2A C3A C4A 4.5(8)
C5A N3A C4A C3A -178.0(4)
Rh1 N3A C4A C3A 0.0(5)
N1A C3A C4A N3A 2.3(7)
N2A C3A C4A N3A 179.3(5)
C4A N3A C5A C10A -134.5(5)
Rh1 N3A C5A C10A 47.8(6)
C4A N3A C5A C6A 44.5(6)
Rh1 N3A C5A C6A -133.2(4)
C10A C5A C6A C7A 1.4(8)
N3A C5A C6A C7A -177.6(5)
C5A C6A C7A C8A 0.7(8)
C6A C7A C8A C9A -1.5(9)
C7A C8A C9A C10A 0.4(9)
C6A C5A C10A C9A -2.5(8)
N3A C5A C10A C9A 176.5(5)
C8A C9A C10A C5A 1.6(8)
